data_2300387
loop_
_publ_author_name
'Rashchenko, Sergey V.'
'Bekker, Tatyana B.'
'Bakakin, Vladimir V.'
'Seryotkin, Yurii V.'
'Kokh, Alexander E.'
'Gille, Peter'
'Popov, Arthur I.'
'Fedorov, Pavel P.'

_publ_section_title
;
 A new mechanism of anionic substitution in fluoride borates
;
_journal_coeditor_code nb5067
_journal_issue 4
_journal_name_full 'Journal of Applied Crystallography'
_journal_page_first 1081
_journal_page_last 1084
_journal_paper_doi 10.1107/S0021889813015756
_journal_volume 46
_journal_year 2013
_chemical_formula_sum 'B3 Ba5 F O9'
_chemical_formula_weight 882.13
_chemical_name_systematic 'Barium Fluoride Borate'
_space_group_IT_number 62
_symmetry_cell_setting orthorhombic
_symmetry_Int_Tables_number 62
_symmetry_space_group_name_Hall '-P 2ac 2n'
_symmetry_space_group_name_H-M 'P n m a'
_atom_sites_solution_primary direct
_atom_sites_solution_secondary difmap
_audit_creation_method SHELXL-97
_cell_angle_alpha 90.00
_cell_angle_beta 90.00
_cell_angle_gamma 90.00
_cell_formula_units_Z 4
_cell_length_a 7.60788(12)
_cell_length_b 14.8299(2)
_cell_length_c 10.28650(16)
_cell_measurement_reflns_used 12561
_cell_measurement_temperature 293(2)
_cell_measurement_theta_max 31.7969
_cell_measurement_theta_min 1.9758
_cell_volume 1160.57(3)
_computing_cell_refinement
;
CrysAlisPro, Oxford Diffraction Ltd.,
Version 1.171.34.40 (release 27-08-2010 CrysAlis171 .NET)
(compiled Aug 27 2010,11:50:40)
;
_computing_data_collection
;
CrysAlisPro, Oxford Diffraction Ltd.,
Version 1.171.34.40 (release 27-08-2010 CrysAlis171 .NET)
(compiled Aug 27 2010,11:50:40)
;
_computing_data_reduction
;
CrysAlisPro, Oxford Diffraction Ltd.,
Version 1.171.34.40 (release 27-08-2010 CrysAlis171 .NET)
(compiled Aug 27 2010,11:50:40)
;
_computing_structure_refinement 'SHELXL-97 (Sheldrick, 2008) in WinGX v1.80.05 (Farrugia, 1999)'
_computing_structure_solution 'SHELXS-97 (Sheldrick, 2008)'
_diffrn_ambient_temperature 293(2)
_diffrn_detector_area_resol_mean 10.3457
_diffrn_measured_fraction_theta_full 0.982
_diffrn_measured_fraction_theta_max 0.982
_diffrn_measurement_details
;
  1 omega   -2.00   38.00   1.0000    4.9000
omega____ theta____ kappa____ phi______ frames
    -       31.1406   77.0000 -180.0000 40

  2 omega   56.00  136.00   1.0000    4.9000
omega____ theta____ kappa____ phi______ frames
    -       31.1406  179.0000   90.0000 80

  3 omega  -41.00    1.00   1.0000    4.9000
omega____ theta____ kappa____ phi______ frames
    -       31.1406  128.0000  -65.0000 42

  4 omega   91.00  122.00   1.0000    4.9000
omega____ theta____ kappa____ phi______ frames
    -       31.1406   77.0000 -180.0000 31

  5 omega   56.00  131.00   1.0000    4.9000
omega____ theta____ kappa____ phi______ frames
    -       31.1406  179.0000  -60.0000 75

  6 omega -108.00   17.00   1.0000    4.9000
omega____ theta____ kappa____ phi______ frames
    -      -31.6093  -57.0000  -90.0000 125

  7 omega  -62.00   64.00   1.0000    4.9000
omega____ theta____ kappa____ phi______ frames
    -      -31.6093   57.0000  120.0000 126

  8 omega -131.00   11.00   1.0000    4.9000
omega____ theta____ kappa____ phi______ frames
    -      -31.6093  -57.0000   30.0000 142

  9 omega -119.00    8.00   1.0000    4.9000
omega____ theta____ kappa____ phi______ frames
    -      -31.6093  -57.0000 -180.0000 127

 10 omega  -49.00   69.00   1.0000    4.9000
omega____ theta____ kappa____ phi______ frames
    -      -31.6093   37.0000  -60.0000 118

;
_diffrn_measurement_device_type 'Xcalibur, Ruby, Gemini ultra'
_diffrn_measurement_method '\w scans'
_diffrn_orient_matrix_UB_11 0.0263614000
_diffrn_orient_matrix_UB_12 -0.0355061000
_diffrn_orient_matrix_UB_13 0.0418851000
_diffrn_orient_matrix_UB_21 -0.0866981000
_diffrn_orient_matrix_UB_22 -0.0027334000
_diffrn_orient_matrix_UB_23 0.0250809000
_diffrn_orient_matrix_UB_31 -0.0219358000
_diffrn_orient_matrix_UB_32 -0.0319188000
_diffrn_orient_matrix_UB_33 -0.0487074000
_diffrn_radiation_monochromator graphite
_diffrn_radiation_type MoK\a
_diffrn_radiation_wavelength 0.71073
_diffrn_reflns_av_R_equivalents 0.0505
_diffrn_reflns_av_sigmaI/netI 0.0226
_diffrn_reflns_limit_h_max 11
_diffrn_reflns_limit_h_min -11
_diffrn_reflns_limit_k_max 21
_diffrn_reflns_limit_k_min -21
_diffrn_reflns_limit_l_max 14
_diffrn_reflns_limit_l_min -15
_diffrn_reflns_number 22057
_diffrn_reflns_theta_full 31.87
_diffrn_reflns_theta_max 31.87
_diffrn_reflns_theta_min 2.41
_diffrn_source 'Enhance (Mo) X-ray Source'
_exptl_absorpt_coefficient_mu 16.755
_exptl_absorpt_correction_T_max 1.00000
_exptl_absorpt_correction_T_min 0.25407
_exptl_absorpt_correction_type multi-scan
_exptl_absorpt_process_details
;
CrysAlisPro, Oxford Diffraction Ltd.,
Version 1.171.34.40 (release 27-08-2010 CrysAlis171 .NET)
(compiled Aug 27 2010,11:50:40)
Empirical absorption correction using spherical harmonics,
 implemented in SCALE3 ABSPACK scaling algorithm.
;
_exptl_crystal_colour colourless
_exptl_crystal_density_diffrn 5.049
_exptl_crystal_density_method 'not measured'
_exptl_crystal_description tabular
_exptl_crystal_F_000 1504
_exptl_crystal_size_max 0.26
_exptl_crystal_size_mid 0.13
_exptl_crystal_size_min 0.05
_refine_diff_density_max 1.818
_refine_diff_density_min -1.756
_refine_diff_density_rms 0.289
_refine_ls_extinction_coef 0.0347(5)
_refine_ls_extinction_expression Fc^*^=kFc[1+0.001xFc^2^\l^3^/sin(2\q)]^-1/4^
_refine_ls_extinction_method SHELXL
_refine_ls_goodness_of_fit_ref 1.113
_refine_ls_matrix_type full
_refine_ls_number_parameters 92
_refine_ls_number_reflns 2020
_refine_ls_number_restraints 0
_refine_ls_restrained_S_all 1.113
_refine_ls_R_factor_all 0.0241
_refine_ls_R_factor_gt 0.0211
_refine_ls_shift/su_max 0.002
_refine_ls_shift/su_mean 0.000
_refine_ls_structure_factor_coef Fsqd
_refine_ls_weighting_details 'calc w=1/[\s^2^(Fo^2^)+(0.0305P)^2^+1.4282P] where P=(Fo^2^+2Fc^2^)/3'
_refine_ls_weighting_scheme calc
_refine_ls_wR_factor_gt 0.0540
_refine_ls_wR_factor_ref 0.0556
_reflns_number_gt 1875
_reflns_number_total 2020
_reflns_threshold_expression >2sigma(I)
_cod_data_source_file nb5067.cif
_cod_data_source_block shelxl
_cod_database_code 2300387
_cod_database_fobs_code 2300387

loop_
_symmetry_equiv_pos_as_xyz
'x, y, z'
'-x+1/2, -y, z+1/2'
'-x, y+1/2, -z'
'x+1/2, -y+1/2, -z+1/2'
'-x, -y, -z'
'x-1/2, y, -z-1/2'
'x, -y-1/2, z'
'-x-1/2, y-1/2, z-1/2'

loop_
_atom_site_label
_atom_site_type_symbol
_atom_site_fract_x
_atom_site_fract_y
_atom_site_fract_z
_atom_site_U_iso_or_equiv
_atom_site_adp_type
_atom_site_occupancy
_atom_site_symmetry_multiplicity
_atom_site_calc_flag
_atom_site_refinement_flags
Ba1 Ba 0.21232(4) 0.7500 0.02070(3) 0.00983(9) Uani 1 2 d S
Ba2 Ba -0.02618(3) 0.610112(13) -0.251686(16) 0.00897(8) Uani 1 1 d .
Ba3 Ba -0.25591(3) 0.619490(14) 0.12631(2) 0.01346(8) Uani 1 1 d .
B1 B 0.1996(5) 0.5407(2) 0.0597(3) 0.0110(6) Uani 1 1 d .
O1 O 0.0919(3) 0.58837(17) 0.1428(2) 0.0166(5) Uani 1 1 d .
O2 O 0.2193(3) 0.53729(18) -0.3948(3) 0.0158(5) Uani 1 1 d .
O3 O 0.2265(3) 0.56854(17) -0.0664(2) 0.0138(5) Uani 1 1 d .
B2 B 0.2194(7) 0.7500 -0.3853(5) 0.0089(9) Uani 1 2 d S
O4 O 0.2187(4) 0.7500 -0.2506(3) 0.0093(6) Uani 1 2 d S
O5 O 0.5654(5) 0.7500 -0.0461(3) 0.0155(7) Uani 1 2 d S
O6 O -0.1206(4) 0.7500 -0.0507(3) 0.0136(6) Uani 1 2 d S
F F 0.3984(5) 0.7500 0.2351(3) 0.0249(7) Uani 1 2 d S

loop_
_atom_site_aniso_label
_atom_site_aniso_U_11
_atom_site_aniso_U_22
_atom_site_aniso_U_33
_atom_site_aniso_U_23
_atom_site_aniso_U_13
_atom_site_aniso_U_12
Ba1 0.00910(14) 0.01085(14) 0.00955(14) 0.000 -0.00146(8) 0.000
Ba2 0.00593(12) 0.01069(12) 0.01028(12) -0.00038(5) 0.00025(6) -0.00003(6)
Ba3 0.01634(13) 0.01413(12) 0.00993(12) 0.00058(6) 0.00123(6) -0.00146(7)
B1 0.0106(15) 0.0120(16) 0.0105(15) -0.0018(12) -0.0031(12) -0.0013(12)
O1 0.0150(12) 0.0203(12) 0.0145(11) -0.0029(9) 0.0011(9) 0.0019(10)
O2 0.0152(12) 0.0154(12) 0.0169(12) -0.0058(10) 0.0008(9) 0.0034(9)
O3 0.0170(12) 0.0144(12) 0.0100(11) 0.0030(9) 0.0006(8) -0.0004(9)
B2 0.008(2) 0.009(2) 0.009(2) 0.000 0.0005(15) 0.000
O4 0.0101(16) 0.0096(15) 0.0083(15) 0.000 0.0012(10) 0.000
O5 0.0095(15) 0.0222(17) 0.0148(15) 0.000 0.0040(12) 0.000
O6 0.0067(15) 0.0199(17) 0.0143(15) 0.000 -0.0031(12) 0.000
F 0.0316(19) 0.0260(17) 0.0169(14) 0.000 -0.0036(13) 0.000

loop_
_atom_type_symbol
_atom_type_description
_atom_type_scat_dispersion_real
_atom_type_scat_dispersion_imag
_atom_type_scat_source
B B 0.0013 0.0007 'International Tables Vol C Tables 4.2.6.8 and 6.1.1.4'
O O 0.0106 0.0060 'International Tables Vol C Tables 4.2.6.8 and 6.1.1.4'
F F 0.0171 0.0103 'International Tables Vol C Tables 4.2.6.8 and 6.1.1.4'
Ba Ba -0.3244 2.2819 'International Tables Vol C Tables 4.2.6.8 and 6.1.1.4'

loop_
_geom_angle_atom_site_label_1
_geom_angle_atom_site_label_2
_geom_angle_atom_site_label_3
_geom_angle
_geom_angle_site_symmetry_1
_geom_angle_site_symmetry_3
F Ba1 O6 138.87(11) . .
F Ba1 O5 71.65(11) . .
O6 Ba1 O5 149.48(11) . .
F Ba1 O4 146.32(10) . .
O6 Ba1 O4 74.81(10) . .
O5 Ba1 O4 74.66(10) . .
F Ba1 O3 104.18(5) . .
O6 Ba1 O3 87.05(5) . .
O5 Ba1 O3 83.40(5) . .
O4 Ba1 O3 71.57(5) . .
F Ba1 O3 104.18(5) . 7_575
O6 Ba1 O3 87.05(5) . 7_575
O5 Ba1 O3 83.40(5) . 7_575
O4 Ba1 O3 71.57(5) . 7_575
O3 Ba1 O3 142.94(10) . 7_575
F Ba1 O1 78.65(6) . .
O6 Ba1 O1 79.31(6) . .
O5 Ba1 O1 114.81(6) . .
O4 Ba1 O1 116.44(5) . .
O3 Ba1 O1 49.88(7) . .
O3 Ba1 O1 161.15(7) 7_575 .
F Ba1 O1 78.65(6) . 7_575
O6 Ba1 O1 79.31(6) . 7_575
O5 Ba1 O1 114.81(6) . 7_575
O4 Ba1 O1 116.44(5) . 7_575
O3 Ba1 O1 161.15(7) . 7_575
O3 Ba1 O1 49.88(7) 7_575 7_575
O1 Ba1 O1 114.05(10) . 7_575
F Ba1 B1 84.78(6) . 7_575
O6 Ba1 B1 90.34(7) . 7_575
O5 Ba1 B1 93.53(7) . 7_575
O4 Ba1 B1 97.38(7) . 7_575
O3 Ba1 B1 168.95(8) . 7_575
O3 Ba1 B1 26.06(8) 7_575 7_575
O1 Ba1 B1 139.94(9) . 7_575
O1 Ba1 B1 26.13(8) 7_575 7_575
F Ba1 B1 84.78(6) . .
O6 Ba1 B1 90.34(7) . .
O5 Ba1 B1 93.53(7) . .
O4 Ba1 B1 97.38(7) . .
O3 Ba1 B1 26.06(8) . .
O3 Ba1 B1 168.95(8) 7_575 .
O1 Ba1 B1 26.13(8) . .
O1 Ba1 B1 139.94(9) 7_575 .
B1 Ba1 B1 164.87(13) 7_575 .
F Ba1 Ba2 148.139(3) . .
O6 Ba1 Ba2 50.06(5) . .
O5 Ba1 Ba2 105.70(6) . .
O4 Ba1 Ba2 45.19(4) . .
O3 Ba1 Ba2 44.94(5) . .
O3 Ba1 Ba2 107.04(5) 7_575 .
O1 Ba1 Ba2 73.90(5) . .
O1 Ba1 Ba2 127.46(5) 7_575 .
B1 Ba1 Ba2 126.89(6) 7_575 .
B1 Ba1 Ba2 63.50(6) . .
F Ba1 Ba2 148.140(3) . 7_575
O6 Ba1 Ba2 50.06(5) . 7_575
O5 Ba1 Ba2 105.70(6) . 7_575
O4 Ba1 Ba2 45.19(4) . 7_575
O3 Ba1 Ba2 107.04(5) . 7_575
O3 Ba1 Ba2 44.94(5) 7_575 7_575
O1 Ba1 Ba2 127.46(5) . 7_575
O1 Ba1 Ba2 73.90(5) 7_575 7_575
B1 Ba1 Ba2 63.50(6) 7_575 7_575
B1 Ba1 Ba2 126.89(6) . 7_575
Ba2 Ba1 Ba2 63.719(7) . 7_575
O2 Ba2 O2 131.82(11) . 6
O2 Ba2 O3 90.75(8) . 6
O2 Ba2 O3 78.24(8) 6 6
O2 Ba2 O3 78.47(8) . .
O2 Ba2 O3 91.41(7) 6 .
O3 Ba2 O3 154.09(10) 6 .
O2 Ba2 O4 80.34(8) . .
O2 Ba2 O4 141.25(9) 6 .
O3 Ba2 O4 129.24(8) 6 .
O3 Ba2 O4 72.53(8) . .
O2 Ba2 O4 142.66(9) . 6
O2 Ba2 O4 78.24(8) 6 6
O3 Ba2 O4 72.48(8) 6 6
O3 Ba2 O4 129.02(8) . 6
O4 Ba2 O4 85.018(6) . 6
O2 Ba2 O6 147.26(8) . .
O2 Ba2 O6 73.72(8) 6 .
O3 Ba2 O6 117.52(8) 6 .
O3 Ba2 O6 81.20(8) . .
O4 Ba2 O6 69.17(8) . .
O4 Ba2 O6 47.88(8) 6 .
O2 Ba2 O5 74.38(8) . 6
O2 Ba2 O5 146.18(8) 6 6
O3 Ba2 O5 80.88(8) 6 6
O3 Ba2 O5 117.77(8) . 6
O4 Ba2 O5 48.51(9) . 6
O4 Ba2 O5 70.22(8) 6 6
O6 Ba2 O5 93.13(7) . 6
O2 Ba2 B2 66.26(9) . .
O2 Ba2 B2 161.90(9) 6 .
O3 Ba2 B2 105.20(11) 6 .
O3 Ba2 B2 92.04(10) . .
O4 Ba2 B2 26.45(11) . .
O4 Ba2 B2 85.82(8) 6 .
O6 Ba2 B2 89.26(8) . .
O5 Ba2 B2 25.73(11) 6 .
O2 Ba2 B2 163.41(9) . 6
O2 Ba2 B2 64.69(8) 6 6
O3 Ba2 B2 91.82(10) 6 6
O3 Ba2 B2 105.25(10) . 6
O4 Ba2 B2 85.36(8) . 6
O4 Ba2 B2 25.94(10) 6 6
O6 Ba2 B2 25.71(10) . 6
O5 Ba2 B2 89.85(8) 6 6
B2 Ba2 B2 97.28(7) . 6
O2 Ba2 O1 85.89(7) . 5_565
O2 Ba2 O1 46.96(7) 6 5_565
O3 Ba2 O1 85.65(7) 6 5_565
O3 Ba2 O1 70.27(7) . 5_565
O4 Ba2 O1 142.19(7) . 5_565
O4 Ba2 O1 124.34(7) 6 5_565
O6 Ba2 O1 110.92(6) . 5_565
O5 Ba2 O1 155.83(6) 6 5_565
B2 Ba2 O1 149.84(8) . 5_565
B2 Ba2 O1 110.65(8) 6 5_565
O2 Ba2 B1 110.30(9) . 5_565
O2 Ba2 B1 24.69(8) 6 5_565
O3 Ba2 B1 88.94(8) 6 5_565
O3 Ba2 B1 73.27(8) . 5_565
O4 Ba2 B1 141.05(9) . 5_565
O4 Ba2 B1 102.67(9) 6 5_565
O6 Ba2 B1 87.73(8) . 5_565
O5 Ba2 B1 168.94(9) 6 5_565
B2 Ba2 B1 165.28(11) . 5_565
B2 Ba2 B1 86.14(9) 6 5_565
O1 Ba2 B1 24.66(8) 5_565 5_565
F Ba3 O2 146.40(9) 6_556 6
F Ba3 O1 80.92(8) 6_556 6_556
O2 Ba3 O1 132.66(8) 6 6_556
F Ba3 O1 70.06(9) 6_556 .
O2 Ba3 O1 92.71(7) 6 .
O1 Ba3 O1 109.82(6) 6_556 .
F Ba3 O6 71.98(8) 6_556 .
O2 Ba3 O6 76.51(7) 6 .
O1 Ba3 O6 146.99(7) 6_556 .
O1 Ba3 O6 78.56(8) . .
F Ba3 O3 141.70(8) 6_556 5_565
O2 Ba3 O3 51.09(8) 6 5_565
O1 Ba3 O3 93.26(7) 6_556 5_565
O1 Ba3 O3 76.70(7) . 5_565
O6 Ba3 O3 119.69(7) . 5_565
F Ba3 O5 92.74(7) 6_556 1_455
O2 Ba3 O5 74.50(7) 6 1_455
O1 Ba3 O5 116.43(9) 6_556 1_455
O1 Ba3 O5 127.04(8) . 1_455
O6 Ba3 O5 48.57(9) . 1_455
O3 Ba3 O5 122.97(7) 5_565 1_455
F Ba3 B1 145.90(10) 6_556 5_565
O2 Ba3 B1 26.84(8) 6 5_565
O1 Ba3 B1 118.50(9) 6_556 5_565
O1 Ba3 B1 76.72(8) . 5_565
O6 Ba3 B1 94.40(8) . 5_565
O3 Ba3 B1 26.44(8) 5_565 5_565
O5 Ba3 B1 101.33(8) 1_455 5_565
F Ba3 B2 90.06(8) 6_556 6
O2 Ba3 B2 64.93(8) 6 6
O1 Ba3 B2 140.95(10) 6_556 6
O1 Ba3 B2 102.33(10) . 6
O6 Ba3 B2 26.05(11) . 6
O3 Ba3 B2 115.67(8) 5_565 6
O5 Ba3 B2 25.64(11) 1_455 6
B1 Ba3 B2 89.62(9) 5_565 6
F Ba3 B1 77.83(8) 6_556 6_556
O2 Ba3 B1 132.09(8) 6 6_556
O1 Ba3 B1 21.69(8) 6_556 6_556
O1 Ba3 B1 88.81(8) . 6_556
O6 Ba3 B1 149.68(8) . 6_556
O3 Ba3 B1 83.09(8) 5_565 6_556
O5 Ba3 B1 137.55(9) 1_455 6_556
B1 Ba3 B1 109.50(4) 5_565 6_556
B2 Ba3 B1 159.79(9) 6 6_556
F Ba3 Ba3 43.65(5) 6_556 7_575
O2 Ba3 Ba3 117.04(6) 6 7_575
O1 Ba3 Ba3 99.91(6) 6_556 7_575
O1 Ba3 Ba3 99.87(6) . 7_575
O6 Ba3 Ba3 47.23(5) . 7_575
O3 Ba3 Ba3 166.76(5) 5_565 7_575
O5 Ba3 Ba3 49.10(5) 1_455 7_575
B1 Ba3 Ba3 140.48(7) 5_565 7_575
B2 Ba3 Ba3 52.10(6) 6 7_575
B1 Ba3 Ba3 109.78(6) 6_556 7_575
F Ba3 Ba2 129.21(5) 6_556 2_465
O2 Ba3 Ba2 82.08(6) 6 2_465
O1 Ba3 Ba2 52.79(6) 6_556 2_465
O1 Ba3 Ba2 104.02(5) . 2_465
O6 Ba3 Ba2 158.54(5) . 2_465
O3 Ba3 Ba2 43.06(5) 5_565 2_465
O5 Ba3 Ba2 123.80(6) 1_455 2_465
B1 Ba3 Ba2 66.10(7) 5_565 2_465
B2 Ba3 Ba2 138.33(7) 6 2_465
B1 Ba3 Ba2 51.40(6) 6_556 2_465
Ba3 Ba3 Ba2 148.589(4) 7_575 2_465
O3 B1 O1 121.3(3) . .
O3 B1 O2 120.0(3) . 2_565
O1 B1 O2 118.7(3) . 2_565
O3 B1 Ba3 68.00(18) . 5_565
O1 B1 Ba3 149.6(2) . 5_565
O2 B1 Ba3 60.41(17) 2_565 5_565
O3 B1 Ba1 65.01(18) . .
O1 B1 Ba1 65.80(17) . .
O2 B1 Ba1 148.6(2) 2_565 .
Ba3 B1 Ba1 132.91(12) 5_565 .
O3 B1 Ba2 146.7(2) . 5_565
O1 B1 Ba2 74.66(18) . 5_565
O2 B1 Ba2 53.54(16) 2_565 5_565
Ba3 B1 Ba2 84.45(9) 5_565 5_565
Ba1 B1 Ba2 140.32(12) . 5_565
O3 B1 Ba3 140.0(2) . 6_656
O1 B1 Ba3 45.93(15) . 6_656
O2 B1 Ba3 85.59(19) 2_565 6_656
Ba3 B1 Ba3 145.95(12) 5_565 6_656
Ba1 B1 Ba3 77.37(8) . 6_656
Ba2 B1 Ba3 72.85(7) 5_565 6_656
B1 O1 Ba3 112.4(2) . 6_656
B1 O1 Ba3 129.3(2) . .
Ba3 O1 Ba3 116.81(9) 6_656 .
B1 O1 Ba1 88.07(19) . .
Ba3 O1 Ba1 96.11(8) 6_656 .
Ba3 O1 Ba1 98.26(8) . .
B1 O1 Ba2 80.69(19) . 5_565
Ba3 O1 Ba2 85.16(6) 6_656 5_565
Ba3 O1 Ba2 91.51(7) . 5_565
Ba1 O1 Ba2 168.26(10) . 5_565
B1 O2 Ba2 148.2(2) 2_564 .
B1 O2 Ba2 101.77(19) 2_564 6_655
Ba2 O2 Ba2 91.89(8) . 6_655
B1 O2 Ba3 92.76(19) 2_564 6_655
Ba2 O2 Ba3 111.27(9) . 6_655
Ba2 O2 Ba3 105.39(9) 6_655 6_655
B1 O3 Ba2 144.9(2) . 6_655
B1 O3 Ba2 127.6(2) . .
Ba2 O3 Ba2 87.49(7) 6_655 .
B1 O3 Ba1 88.92(19) . .
Ba2 O3 Ba1 91.63(7) 6_655 .
Ba2 O3 Ba1 88.84(7) . .
B1 O3 Ba3 85.56(19) . 5_565
Ba2 O3 Ba3 91.06(7) 6_655 5_565
Ba2 O3 Ba3 97.03(7) . 5_565
Ba1 O3 Ba3 173.64(10) . 5_565
O5 B2 O6 120.5(4) 6 6_655
O5 B2 O4 120.8(4) 6 .
O6 B2 O4 118.6(4) 6_655 .
O5 B2 Ba2 73.36(19) 6 .
O6 B2 Ba2 137.58(8) 6_655 .
O4 B2 Ba2 63.64(16) . .
O5 B2 Ba2 73.36(19) 6 7_575
O6 B2 Ba2 137.58(8) 6_655 7_575
O4 B2 Ba2 63.64(16) . 7_575
Ba2 B2 Ba2 83.62(12) . 7_575
O5 B2 Ba3 69.20(19) 6 6_655
O6 B2 Ba3 64.75(18) 6_655 6_655
O4 B2 Ba3 141.92(6) . 6_655
Ba2 B2 Ba3 88.50(6) . 6_655
Ba2 B2 Ba3 142.45(17) 7_575 6_655
O5 B2 Ba3 69.20(19) 6 4_564
O6 B2 Ba3 64.75(18) 6_655 4_564
O4 B2 Ba3 141.92(6) . 4_564
Ba2 B2 Ba3 142.45(17) . 4_564
Ba2 B2 Ba3 88.50(6) 7_575 4_564
Ba3 B2 Ba3 75.79(11) 6_655 4_564
O5 B2 Ba2 138.84(7) 6 4_564
O6 B2 Ba2 70.98(19) 6_655 4_564
O4 B2 Ba2 63.75(17) . 4_564
Ba2 B2 Ba2 127.38(17) . 4_564
Ba2 B2 Ba2 74.57(6) 7_575 4_564
Ba3 B2 Ba2 135.71(17) 6_655 4_564
Ba3 B2 Ba2 84.91(6) 4_564 4_564
O5 B2 Ba2 138.84(7) 6 6_655
O6 B2 Ba2 70.98(19) 6_655 6_655
O4 B2 Ba2 63.75(17) . 6_655
Ba2 B2 Ba2 74.57(6) . 6_655
Ba2 B2 Ba2 127.38(17) 7_575 6_655
Ba3 B2 Ba2 84.91(6) 6_655 6_655
Ba3 B2 Ba2 135.71(17) 4_564 6_655
Ba2 B2 Ba2 81.82(12) 4_564 6_655
B2 O4 Ba2 89.92(18) . .
B2 O4 Ba2 89.92(18) . 7_575
Ba2 O4 Ba2 96.16(10) . 7_575
B2 O4 Ba1 179.2(3) . .
Ba2 O4 Ba1 89.58(8) . .
Ba2 O4 Ba1 89.58(8) 7_575 .
B2 O4 Ba2 90.31(18) . 4_564
Ba2 O4 Ba2 178.80(10) . 4_564
Ba2 O4 Ba2 85.022(6) 7_575 4_564
Ba1 O4 Ba2 90.21(8) . 4_564
B2 O4 Ba2 90.31(18) . 6_655
Ba2 O4 Ba2 85.022(6) . 6_655
Ba2 O4 Ba2 178.80(10) 7_575 6_655
Ba1 O4 Ba2 90.21(8) . 6_655
Ba2 O4 Ba2 93.80(9) 4_564 6_655
B2 O5 Ba1 163.3(3) 6_655 .
B2 O5 Ba3 85.2(2) 6_655 7_675
Ba1 O5 Ba3 107.28(9) . 7_675
B2 O5 Ba3 85.2(2) 6_655 1_655
Ba1 O5 Ba3 107.28(9) . 1_655
Ba3 O5 Ba3 81.80(9) 7_675 1_655
B2 O5 Ba2 80.91(19) 6_655 6_655
Ba1 O5 Ba2 86.97(8) . 6_655
Ba3 O5 Ba2 165.75(13) 7_675 6_655
Ba3 O5 Ba2 93.988(18) 1_655 6_655
B2 O5 Ba2 80.91(19) 6_655 4_564
Ba1 O5 Ba2 86.97(8) . 4_564
Ba3 O5 Ba2 93.988(18) 7_675 4_564
Ba3 O5 Ba2 165.75(13) 1_655 4_564
Ba2 O5 Ba2 86.80(9) 6_655 4_564
B2 O6 Ba1 167.8(3) 6 .
B2 O6 Ba3 89.2(2) 6 7_575
Ba1 O6 Ba3 99.72(9) . 7_575
B2 O6 Ba3 89.2(2) 6 .
Ba1 O6 Ba3 99.72(9) . .
Ba3 O6 Ba3 85.54(9) 7_575 .
B2 O6 Ba2 83.31(19) 6 .
Ba1 O6 Ba2 87.84(8) . .
Ba3 O6 Ba2 172.44(12) 7_575 .
Ba3 O6 Ba2 93.261(10) . .
B2 O6 Ba2 83.31(19) 6 7_575
Ba1 O6 Ba2 87.84(8) . 7_575
Ba3 O6 Ba2 93.261(10) 7_575 7_575
Ba3 O6 Ba2 172.44(12) . 7_575
Ba2 O6 Ba2 86.94(9) . 7_575
Ba1 F Ba3 102.21(10) . 4_565
Ba1 F Ba3 102.21(10) . 6_656
Ba3 F Ba3 92.70(10) 4_565 6_656

loop_
_geom_bond_atom_site_label_1
_geom_bond_atom_site_label_2
_geom_bond_distance
_geom_bond_site_symmetry_2
Ba1 F 2.621(3) .
Ba1 O6 2.637(3) .
Ba1 O5 2.772(3) .
Ba1 O4 2.791(3) .
Ba1 O3 2.838(2) .
Ba1 O3 2.838(2) 7_575
Ba1 O1 2.857(3) .
Ba1 O1 2.857(3) 7_575
Ba1 B1 3.131(4) 7_575
Ba1 B1 3.131(4) .
Ba1 Ba2 3.9302(3) .
Ba1 Ba2 3.9302(3) 7_575
Ba2 O2 2.612(2) .
Ba2 O2 2.681(3) 6
Ba2 O3 2.725(2) 6
Ba2 O3 2.777(2) .
Ba2 O4 2.788(2) .
Ba2 O4 2.841(2) 6
Ba2 O6 3.015(2) .
Ba2 O5 3.019(3) 6
Ba2 B2 3.112(4) .
Ba2 B2 3.168(4) 6
Ba2 O1 3.189(3) 5_565
Ba2 B1 3.263(4) 5_565
Ba3 F 2.675(2) 6_556
Ba3 O2 2.682(3) 6
Ba3 O1 2.682(2) 6_556
Ba3 O1 2.691(3) .
Ba3 O6 2.850(2) .
Ba3 O3 2.865(3) 5_565
Ba3 O5 2.956(3) 1_455
Ba3 B1 3.080(4) 5_565
Ba3 B2 3.151(4) 6
Ba3 B1 3.452(4) 6_556
Ba3 Ba3 3.8709(4) 7_575
Ba3 Ba2 3.9897(3) 2_465
B1 O3 1.376(4) .
B1 O1 1.380(4) .
B1 O2 1.392(4) 2_565
B1 Ba3 3.080(4) 5_565
B1 Ba2 3.263(4) 5_565
B1 Ba3 3.452(4) 6_656
O1 Ba3 2.682(2) 6_656
O1 Ba2 3.189(3) 5_565
O2 B1 1.392(4) 2_564
O2 Ba2 2.681(3) 6_655
O2 Ba3 2.682(3) 6_655
O3 Ba2 2.725(2) 6_655
O3 Ba3 2.865(3) 5_565
B2 O5 1.368(6) 6
B2 O6 1.384(6) 6_655
B2 O4 1.386(6) .
B2 Ba2 3.112(4) 7_575
B2 Ba3 3.151(4) 6_655
B2 Ba3 3.151(4) 4_564
B2 Ba2 3.168(4) 4_564
B2 Ba2 3.168(4) 6_655
O4 Ba2 2.788(2) 7_575
O4 Ba2 2.841(2) 4_564
O4 Ba2 2.841(2) 6_655
O5 B2 1.368(6) 6_655
O5 Ba3 2.956(3) 7_675
O5 Ba3 2.956(3) 1_655
O5 Ba2 3.019(3) 6_655
O5 Ba2 3.019(3) 4_564
O6 B2 1.384(6) 6
O6 Ba3 2.850(2) 7_575
O6 Ba2 3.015(2) 7_575
F Ba3 2.675(2) 4_565
F Ba3 2.675(2) 6_656
